data_7120878
loop_
_publ_author_name
'Leitch, Jamie'
'Heron, Callum'
'McKnight, Janette'
'Kociok-Kohn, Gabriele'
'Bhonoah, Yunas'
'Frost, Christopher G.'

_publ_section_title
;
 Ruthenium Catalysed Remote C4-Selective C-H Functionalisation of
 Carbazoles via \s-Activation
;
_journal_name_full 'Chemical Communications'
_journal_paper_doi 10.1039/C7CC07606A
_journal_year 2017
_chemical_formula_moiety 'C22 H21 N3 O2'
_chemical_formula_sum 'C22 H21 N3 O2'
_chemical_formula_weight 359.42
_space_group_crystal_system triclinic
_space_group_IT_number 2
_space_group_name_Hall '-P 1'
_space_group_name_H-M_alt 'P -1'
_symmetry_space_group_name_Hall '-P 1'
_symmetry_space_group_name_H-M 'P -1'
_atom_sites_solution_hydrogens geom
_audit_creation_method SHELXL-2016/6
_audit_update_record
;
2017-09-14 deposited with the CCDC.
2017-11-15 downloaded from the CCDC.
;
_cell_angle_alpha 69.880(4)
_cell_angle_beta 88.812(4)
_cell_angle_gamma 84.255(4)
_cell_formula_units_Z 2
_cell_length_a 8.3732(5)
_cell_length_b 9.5046(5)
_cell_length_c 11.9276(4)
_cell_measurement_reflns_used 7699
_cell_measurement_temperature 150(2)
_cell_measurement_theta_max 27.4550
_cell_measurement_theta_min 3.5850
_cell_volume 886.74(8)
_computing_cell_refinement 'CrysAlisPro 1.171.38.46 (Rigaku OD, 2015)'
_computing_data_collection 'CrysAlisPro 1.171.38.46 (Rigaku OD, 2015)'
_computing_data_reduction 'CrysAlisPro 1.171.38.46 (Rigaku OD, 2015)'
_computing_molecular_graphics 'ORTEP3 for Windows - Farrugia, L. J. J. Appl. Crystallogr. 1997, 30, 565'
_computing_publication_material
;
 'WinGX publication routines, Farrugia, 
 L. J., J. Appl. Crystallogr., 1999, 32, 837-838
;
_computing_structure_refinement
;
 SHELXL-2016/6 (Sheldrick, 2016)
 Sheldrick GM (2008) Acta Crystallogr A64:112--122 and 
 C. B. H\"ubschle, G. M. Sheldrick and B. Dittrich
 ShelXle: a Qt graphical user interface for SHELXL
 J. Appl. Cryst., 44, (2011) 1281-1284.
;
_computing_structure_solution
; 
 SHELXT 
G.M.Sheldrick,Acta Crystallogr.,Sect. A: Found.Crystallogr., 2008, 64,112-122.
;
_diffrn_ambient_environment N~2~
_diffrn_ambient_temperature 150.00(10)
_diffrn_detector 'CCD plate'
_diffrn_detector_area_resol_mean 8.0734
_diffrn_detector_type EosS2
_diffrn_measured_fraction_theta_full 0.998
_diffrn_measured_fraction_theta_max 0.994
_diffrn_measurement_device 'four-circle diffractometer'
_diffrn_measurement_device_type 'New Xcalibur, EosS2'
_diffrn_measurement_method '\w scans'
_diffrn_radiation_monochromator graphite
_diffrn_radiation_probe x-ray
_diffrn_radiation_type 'Mo K\a'
_diffrn_radiation_wavelength 0.71073
_diffrn_reflns_av_R_equivalents 0.0571
_diffrn_reflns_av_unetI/netI 0.0364
_diffrn_reflns_Laue_measured_fraction_full 0.998
_diffrn_reflns_Laue_measured_fraction_max 0.994
_diffrn_reflns_limit_h_max 10
_diffrn_reflns_limit_h_min -10
_diffrn_reflns_limit_k_max 12
_diffrn_reflns_limit_k_min -12
_diffrn_reflns_limit_l_max 15
_diffrn_reflns_limit_l_min -15
_diffrn_reflns_number 24352
_diffrn_reflns_point_group_measured_fraction_full 0.998
_diffrn_reflns_point_group_measured_fraction_max 0.994
_diffrn_reflns_theta_full 25.242
_diffrn_reflns_theta_max 27.553
_diffrn_reflns_theta_min 3.272
_diffrn_source 'fine-focus sealed X-ray tube'
_diffrn_source_type 'Enhance (Mo) X-ray Source'
_exptl_absorpt_coefficient_mu 0.088
_exptl_absorpt_correction_T_max 0.993
_exptl_absorpt_correction_T_min 0.988
_exptl_absorpt_correction_type analytical
_exptl_absorpt_process_details
;
CrysAlisPro 1.171.38.46 (Rigaku Oxford Diffraction, 2015)
Analytical numeric absorption correction using a multifaceted crystal
            model based on expressions derived by R.C. Clark & J.S. Reid.
(Clark, R. C. & Reid, J. S. (1995). Acta Cryst. A51, 887-897)
Empirical absorption correction using spherical harmonics,
 implemented in SCALE3 ABSPACK scaling algorithm.
;
_exptl_crystal_colour colourless
_exptl_crystal_density_diffrn 1.346
_exptl_crystal_description block
_exptl_crystal_F_000 380
_exptl_crystal_size_max 0.380
_exptl_crystal_size_mid 0.250
_exptl_crystal_size_min 0.180
_refine_diff_density_max 0.381
_refine_diff_density_min -0.272
_refine_diff_density_rms 0.075
_refine_ls_extinction_method none
_refine_ls_goodness_of_fit_ref 1.071
_refine_ls_hydrogen_treatment constr
_refine_ls_matrix_type full
_refine_ls_number_parameters 247
_refine_ls_number_reflns 4064
_refine_ls_number_restraints 0
_refine_ls_restrained_S_all 1.071
_refine_ls_R_factor_all 0.0735
_refine_ls_R_factor_gt 0.0610
_refine_ls_shift/su_max 0.000
_refine_ls_shift/su_mean 0.000
_refine_ls_structure_factor_coef Fsqd
_refine_ls_weighting_details 'w=1/[\s^2^(Fo^2^)+(0.0802P)^2^+0.4312P] where P=(Fo^2^+2Fc^2^)/3'
_refine_ls_weighting_scheme calc
_refine_ls_wR_factor_gt 0.1490
_refine_ls_wR_factor_ref 0.1576
_reflns_Friedel_coverage 0.000
_reflns_number_gt 3368
_reflns_number_total 4064
_reflns_threshold_expression 'I > 2\s(I)'
_cod_data_source_file c7cc07606a2.cif
_cod_data_source_block e17cgf1
_cod_database_code 7120878
_shelx_shelxl_version_number 2016/6
_shelx_space_group_comment
;
The symmetry employed for this shelxl refinement is uniquely defined
by the following loop, which should always be used as a source of
symmetry information in preference to the above space-group names.
They are only intended as comments.
;
_shelx_estimated_absorpt_t_min 0.967
_shelx_estimated_absorpt_t_max 0.984
_oxdiff_exptl_absorpt_empirical_full_min 0.773
_oxdiff_exptl_absorpt_empirical_full_max 1.273
_oxdiff_exptl_absorpt_empirical_details
;
Empirical correction (ABSPACK) includes:
- Absorption correction using spherical harmonics
- Frame scaling
;

loop_
_space_group_symop_operation_xyz
'x, y, z'
'-x, -y, -z'

loop_
_atom_site_label
_atom_site_type_symbol
_atom_site_fract_x
_atom_site_fract_y
_atom_site_fract_z
_atom_site_U_iso_or_equiv
_atom_site_adp_type
_atom_site_occupancy
_atom_site_site_symmetry_order
_atom_site_calc_flag
_atom_site_refinement_flags_posn
_atom_site_refinement_flags_adp
C1 C 0.7265(3) 0.5231(3) 0.56946(18) 0.0367(5) Uani 1 1 d . .
H1A H 0.729672 0.524004 0.651288 0.055 Uiso 1 1 calc R U
H1B H 0.835773 0.502565 0.544105 0.055 Uiso 1 1 calc R U
H1C H 0.661035 0.444467 0.566518 0.055 Uiso 1 1 calc R U
C2 C 0.6544(3) 0.6734(2) 0.48752(17) 0.0310(5) Uani 1 1 d . .
H2A H 0.546038 0.695694 0.515783 0.037 Uiso 1 1 calc R U
H2B H 0.721289 0.752265 0.490505 0.037 Uiso 1 1 calc R U
C3 C 0.7769(2) 0.70049(19) 0.30136(16) 0.0209(4) Uani 1 1 d . .
C4 C 0.7534(2) 0.7183(2) 0.16965(15) 0.0213(4) Uani 1 1 d . .
C5 C 0.7416(2) 0.8910(2) 0.10631(17) 0.0282(4) Uani 1 1 d . .
H5A H 0.727338 0.914969 0.020164 0.042 Uiso 1 1 calc R U
H5B H 0.840311 0.929277 0.121519 0.042 Uiso 1 1 calc R U
H5C H 0.649676 0.938124 0.137085 0.042 Uiso 1 1 calc R U
C6 C 0.9048(2) 0.6508(2) 0.12362(17) 0.0278(4) Uani 1 1 d . .
H6A H 0.899212 0.683066 0.036302 0.042 Uiso 1 1 calc R U
H6B H 0.911361 0.540676 0.157363 0.042 Uiso 1 1 calc R U
H6C H 1.000161 0.685731 0.147900 0.042 Uiso 1 1 calc R U
C7 C 0.6052(2) 0.6494(2) 0.14684(15) 0.0189(4) Uani 1 1 d . .
C8 C 0.5873(2) 0.4938(2) 0.19915(14) 0.0186(4) Uani 1 1 d . .
C9 C 0.6816(2) 0.36645(19) 0.28550(14) 0.0185(4) Uani 1 1 d . .
C10 C 0.8176(2) 0.3517(2) 0.35711(16) 0.0216(4) Uani 1 1 d . .
H10 H 0.874408 0.436490 0.348090 0.026 Uiso 1 1 calc R U
C11 C 0.8685(2) 0.2133(2) 0.44074(17) 0.0262(4) Uani 1 1 d . .
H11 H 0.958837 0.204066 0.490558 0.031 Uiso 1 1 calc R U
C12 C 0.7890(2) 0.0873(2) 0.45280(17) 0.0270(4) Uani 1 1 d . .
H12 H 0.826353 -0.006775 0.510644 0.032 Uiso 1 1 calc R U
C13 C 0.6564(2) 0.0963(2) 0.38223(16) 0.0243(4) Uani 1 1 d . .
H13 H 0.603731 0.009639 0.389487 0.029 Uiso 1 1 calc R U
C14 C 0.6029(2) 0.2370(2) 0.30015(15) 0.0196(4) Uani 1 1 d . .
C15 C 0.3485(2) 0.1813(2) 0.22768(15) 0.0222(4) Uani 1 1 d . .
C16 C 0.2959(3) -0.0555(2) 0.25048(17) 0.0320(5) Uani 1 1 d . .
H16 H 0.330913 -0.158233 0.263938 0.038 Uiso 1 1 calc R U
C17 C 0.1342(3) -0.0107(2) 0.23954(17) 0.0337(5) Uani 1 1 d . .
H17 H 0.057033 -0.079701 0.245774 0.040 Uiso 1 1 calc R U
C18 C 0.0896(3) 0.1400(3) 0.21899(17) 0.0314(5) Uani 1 1 d . .
H18 H -0.021163 0.175291 0.208162 0.038 Uiso 1 1 calc R U
C19 C 0.4522(2) 0.4358(2) 0.16909(14) 0.0191(4) Uani 1 1 d . .
C20 C 0.3335(2) 0.5256(2) 0.08893(15) 0.0221(4) Uani 1 1 d . .
H20 H 0.243832 0.484451 0.069021 0.026 Uiso 1 1 calc R U
C21 C 0.3521(2) 0.6768(2) 0.03989(16) 0.0245(4) Uani 1 1 d . .
H21 H 0.272851 0.741746 -0.014550 0.029 Uiso 1 1 calc R U
C22 C 0.4845(2) 0.7370(2) 0.06826(15) 0.0223(4) Uani 1 1 d . .
H22 H 0.492414 0.842052 0.032390 0.027 Uiso 1 1 calc R U
N1 N 0.46303(18) 0.27907(17) 0.22879(13) 0.0207(3) Uani 1 1 d . .
N2 N 0.4063(2) 0.04007(18) 0.24293(14) 0.0277(4) Uani 1 1 d . .
N3 N 0.19557(19) 0.23861(19) 0.21364(14) 0.0271(4) Uani 1 1 d . .
O1 O 0.64215(16) 0.67857(15) 0.36393(11) 0.0248(3) Uani 1 1 d . .
O2 O 0.90273(17) 0.71435(16) 0.34164(12) 0.0301(3) Uani 1 1 d . .

loop_
_atom_site_aniso_label
_atom_site_aniso_U_11
_atom_site_aniso_U_22
_atom_site_aniso_U_33
_atom_site_aniso_U_23
_atom_site_aniso_U_13
_atom_site_aniso_U_12
C1 0.0533(14) 0.0396(12) 0.0158(9) -0.0074(9) 0.0033(9) -0.0058(10)
C2 0.0408(12) 0.0371(11) 0.0191(9) -0.0158(8) 0.0016(8) -0.0014(9)
C3 0.0248(9) 0.0167(8) 0.0194(9) -0.0031(7) -0.0030(7) -0.0046(7)
C4 0.0257(9) 0.0207(9) 0.0156(8) -0.0029(7) -0.0021(7) -0.0049(7)
C5 0.0338(11) 0.0235(10) 0.0222(9) 0.0007(8) -0.0056(8) -0.0093(8)
C6 0.0262(10) 0.0367(11) 0.0195(9) -0.0076(8) 0.0015(7) -0.0066(8)
C7 0.0223(9) 0.0216(9) 0.0130(8) -0.0063(7) 0.0005(6) -0.0028(7)
C8 0.0213(9) 0.0241(9) 0.0113(8) -0.0074(7) 0.0000(6) -0.0009(7)
C9 0.0242(9) 0.0188(8) 0.0122(8) -0.0050(6) 0.0004(6) -0.0018(7)
C10 0.0243(9) 0.0221(9) 0.0199(9) -0.0092(7) -0.0014(7) -0.0016(7)
C11 0.0295(10) 0.0275(10) 0.0205(9) -0.0077(8) -0.0067(7) 0.0012(8)
C12 0.0353(11) 0.0228(9) 0.0190(9) -0.0035(7) -0.0042(7) 0.0027(8)
C13 0.0311(10) 0.0201(9) 0.0208(9) -0.0055(7) 0.0000(7) -0.0038(7)
C14 0.0214(9) 0.0242(9) 0.0141(8) -0.0078(7) 0.0006(6) -0.0014(7)
C15 0.0305(10) 0.0259(9) 0.0123(8) -0.0076(7) 0.0029(7) -0.0091(7)
C16 0.0512(13) 0.0277(10) 0.0198(9) -0.0088(8) 0.0005(8) -0.0146(9)
C17 0.0449(13) 0.0406(12) 0.0178(9) -0.0072(8) -0.0006(8) -0.0240(10)
C18 0.0312(11) 0.0462(13) 0.0171(9) -0.0082(9) -0.0007(7) -0.0150(9)
C19 0.0239(9) 0.0214(9) 0.0128(8) -0.0070(7) 0.0020(6) -0.0024(7)
C20 0.0219(9) 0.0293(10) 0.0164(8) -0.0092(7) -0.0024(6) -0.0039(7)
C21 0.0254(9) 0.0279(10) 0.0173(9) -0.0052(7) -0.0056(7) 0.0029(7)
C22 0.0289(10) 0.0204(9) 0.0157(8) -0.0036(7) -0.0019(7) -0.0017(7)
N1 0.0241(8) 0.0215(8) 0.0163(7) -0.0059(6) -0.0017(6) -0.0033(6)
N2 0.0372(9) 0.0258(9) 0.0227(8) -0.0103(7) 0.0012(7) -0.0080(7)
N3 0.0276(9) 0.0355(9) 0.0191(8) -0.0089(7) 0.0013(6) -0.0089(7)
O1 0.0290(7) 0.0301(7) 0.0168(6) -0.0099(5) 0.0002(5) -0.0036(5)
O2 0.0343(8) 0.0340(8) 0.0221(7) -0.0068(6) -0.0046(6) -0.0132(6)

loop_
_atom_type_symbol
_atom_type_description
_atom_type_scat_dispersion_real
_atom_type_scat_dispersion_imag
_atom_type_scat_source
C C 0.0033 0.0016 'International Tables Vol C Tables 4.2.6.8 and 6.1.1.4'
H H 0.0000 0.0000 'International Tables Vol C Tables 4.2.6.8 and 6.1.1.4'
N N 0.0061 0.0033 'International Tables Vol C Tables 4.2.6.8 and 6.1.1.4'
O O 0.0106 0.0060 'International Tables Vol C Tables 4.2.6.8 and 6.1.1.4'

loop_
_exptl_crystal_face_index_h
_exptl_crystal_face_index_k
_exptl_crystal_face_index_l
_exptl_crystal_face_perp_dist
0 1 1 0.1397
0 -1 0 0.1420
0 0 -1 0.1084
0 0 1 0.1160
-1 0 0 0.0896
1 0 0 0.0896
1 3 1 0.1640
-1 -3 -1 0.1708
3 -3 -1 0.1276

loop_
_geom_angle_atom_site_label_1
_geom_angle_atom_site_label_2
_geom_angle_atom_site_label_3
_geom_angle
C2 C1 H1A 109.5
C2 C1 H1B 109.5
H1A C1 H1B 109.5
C2 C1 H1C 109.5
H1A C1 H1C 109.5
H1B C1 H1C 109.5
O1 C2 C1 112.35(16)
O1 C2 H2A 109.1
C1 C2 H2A 109.1
O1 C2 H2B 109.1
C1 C2 H2B 109.1
H2A C2 H2B 107.9
O2 C3 O1 123.65(17)
O2 C3 C4 122.87(16)
O1 C3 C4 113.34(15)
C7 C4 C3 113.36(14)
C7 C4 C6 110.24(14)
C3 C4 C6 110.15(15)
C7 C4 C5 112.56(15)
C3 C4 C5 102.80(14)
C6 C4 C5 107.37(15)
C4 C5 H5A 109.5
C4 C5 H5B 109.5
H5A C5 H5B 109.5
C4 C5 H5C 109.5
H5A C5 H5C 109.5
H5B C5 H5C 109.5
C4 C6 H6A 109.5
C4 C6 H6B 109.5
H6A C6 H6B 109.5
C4 C6 H6C 109.5
H6A C6 H6C 109.5
H6B C6 H6C 109.5
C22 C7 C8 116.68(16)
C22 C7 C4 120.83(16)
C8 C7 C4 122.42(15)
C19 C8 C7 119.64(16)
C19 C8 C9 106.29(15)
C7 C8 C9 134.07(16)
C10 C9 C14 118.23(16)
C10 C9 C8 134.30(16)
C14 C9 C8 107.29(15)
C11 C10 C9 119.73(17)
C11 C10 H10 120.1
C9 C10 H10 120.1
C10 C11 C12 120.75(17)
C10 C11 H11 119.6
C12 C11 H11 119.6
C13 C12 C11 121.37(18)
C13 C12 H12 119.3
C11 C12 H12 119.3
C12 C13 C14 117.66(17)
C12 C13 H13 121.2
C14 C13 H13 121.2
C13 C14 N1 128.66(17)
C13 C14 C9 122.23(16)
N1 C14 C9 108.88(15)
N3 C15 N2 127.44(17)
N3 C15 N1 116.95(16)
N2 C15 N1 115.60(16)
N2 C16 C17 122.6(2)
N2 C16 H16 118.7
C17 C16 H16 118.7
C16 C17 C18 116.46(18)
C16 C17 H17 121.8
C18 C17 H17 121.8
N3 C18 C17 122.9(2)
N3 C18 H18 118.5
C17 C18 H18 118.5
C20 C19 N1 127.93(16)
C20 C19 C8 122.69(16)
N1 C19 C8 109.35(15)
C21 C20 C19 116.87(16)
C21 C20 H20 121.6
C19 C20 H20 121.6
C20 C21 C22 121.55(17)
C20 C21 H21 119.2
C22 C21 H21 119.2
C7 C22 C21 122.58(17)
C7 C22 H22 118.7
C21 C22 H22 118.7
C14 N1 C15 124.70(15)
C14 N1 C19 108.13(14)
C15 N1 C19 126.92(15)
C15 N2 C16 115.44(18)
C15 N3 C18 115.05(18)
C3 O1 C2 115.72(15)

loop_
_geom_bond_atom_site_label_1
_geom_bond_atom_site_label_2
_geom_bond_distance
C1 C2 1.501(3)
C1 H1A 0.9800
C1 H1B 0.9800
C1 H1C 0.9800
C2 O1 1.463(2)
C2 H2A 0.9900
C2 H2B 0.9900
C3 O2 1.204(2)
C3 O1 1.334(2)
C3 C4 1.536(2)
C4 C7 1.531(2)
C4 C6 1.540(3)
C4 C5 1.546(3)
C5 H5A 0.9800
C5 H5B 0.9800
C5 H5C 0.9800
C6 H6A 0.9800
C6 H6B 0.9800
C6 H6C 0.9800
C7 C22 1.388(2)
C7 C8 1.416(2)
C8 C19 1.411(2)
C8 C9 1.461(2)
C9 C10 1.405(2)
C9 C14 1.410(2)
C10 C11 1.382(3)
C10 H10 0.9500
C11 C12 1.391(3)
C11 H11 0.9500
C12 C13 1.385(3)
C12 H12 0.9500
C13 C14 1.395(3)
C13 H13 0.9500
C14 N1 1.404(2)
C15 N3 1.330(3)
C15 N2 1.333(3)
C15 N1 1.404(2)
C16 N2 1.340(3)
C16 C17 1.374(3)
C16 H16 0.9500
C17 C18 1.380(3)
C17 H17 0.9500
C18 N3 1.339(3)
C18 H18 0.9500
C19 C20 1.392(2)
C19 N1 1.407(2)
C20 C21 1.377(3)
C20 H20 0.9500
C21 C22 1.396(3)
C21 H21 0.9500
C22 H22 0.9500

loop_
_geom_torsion_atom_site_label_1
_geom_torsion_atom_site_label_2
_geom_torsion_atom_site_label_3
_geom_torsion_atom_site_label_4
_geom_torsion
O2 C3 C4 C7 162.03(17)
O1 C3 C4 C7 -22.3(2)
O2 C3 C4 C6 38.0(2)
O1 C3 C4 C6 -146.32(16)
O2 C3 C4 C5 -76.2(2)
O1 C3 C4 C5 99.51(17)
C3 C4 C7 C22 121.48(17)
C6 C4 C7 C22 -114.52(18)
C5 C4 C7 C22 5.3(2)
C3 C4 C7 C8 -61.7(2)
C6 C4 C7 C8 62.3(2)
C5 C4 C7 C8 -177.84(16)
C22 C7 C8 C19 0.6(2)
C4 C7 C8 C19 -176.33(15)
C22 C7 C8 C9 -178.53(17)
C4 C7 C8 C9 4.5(3)
C19 C8 C9 C10 -172.53(18)
C7 C8 C9 C10 6.7(3)
C19 C8 C9 C14 2.22(18)
C7 C8 C9 C14 -178.54(18)
C14 C9 C10 C11 -1.3(2)
C8 C9 C10 C11 173.01(18)
C9 C10 C11 C12 1.7(3)
C10 C11 C12 C13 -0.3(3)
C11 C12 C13 C14 -1.4(3)
C12 C13 C14 N1 -172.17(17)
C12 C13 C14 C9 1.7(3)
C10 C9 C14 C13 -0.4(3)
C8 C9 C14 C13 -176.15(16)
C10 C9 C14 N1 174.56(15)
C8 C9 C14 N1 -1.18(18)
N2 C16 C17 C18 0.6(3)
C16 C17 C18 N3 -2.2(3)
C7 C8 C19 C20 0.1(2)
C9 C8 C19 C20 179.46(15)
C7 C8 C19 N1 178.18(14)
C9 C8 C19 N1 -2.46(18)
N1 C19 C20 C21 -178.43(16)
C8 C19 C20 C21 -0.7(2)
C19 C20 C21 C22 0.6(3)
C8 C7 C22 C21 -0.7(3)
C4 C7 C22 C21 176.28(16)
C20 C21 C22 C7 0.1(3)
C13 C14 N1 C15 -0.4(3)
C9 C14 N1 C15 -174.94(15)
C13 C14 N1 C19 174.22(17)
C9 C14 N1 C19 -0.33(18)
N3 C15 N1 C14 144.01(17)
N2 C15 N1 C14 -34.9(2)
N3 C15 N1 C19 -29.6(2)
N2 C15 N1 C19 151.48(16)
C20 C19 N1 C14 179.74(16)
C8 C19 N1 C14 1.78(18)
C20 C19 N1 C15 -5.8(3)
C8 C19 N1 C15 176.24(15)
N3 C15 N2 C16 -3.4(3)
N1 C15 N2 C16 175.37(15)
C17 C16 N2 C15 2.0(3)
N2 C15 N3 C18 2.0(3)
N1 C15 N3 C18 -176.85(15)
C17 C18 N3 C15 1.1(3)
O2 C3 O1 C2 0.6(3)
C4 C3 O1 C2 -175.08(15)
C1 C2 O1 C3 -80.1(2)

loop_
_exptl_oxdiff_crystal_face_indexfrac_h
_exptl_oxdiff_crystal_face_indexfrac_k
_exptl_oxdiff_crystal_face_indexfrac_l
_exptl_oxdiff_crystal_face_x
_exptl_oxdiff_crystal_face_y
_exptl_oxdiff_crystal_face_z
0.0075 0.9992 0.9991 0.0342 0.0125 0.0746
-0.0068 -0.9975 -0.0005 0.0266 0.0048 -0.0749
-0.0007 -0.0017 -0.9986 -0.0608 -0.0173 0.0002
0.0007 0.0017 0.9986 0.0608 0.0173 -0.0002
-0.9972 0.0063 0.0035 0.0219 -0.0813 0.0113
0.9972 -0.0063 -0.0035 -0.0219 0.0813 -0.0113
1.0183 2.9880 0.9965 -0.0409 0.0841 0.2131
-1.0183 -2.9880 -0.9965 0.0409 -0.0841 -0.2131
2.9703 -3.0131 -1.0105 -0.0466 0.2412 -0.2581
